data_7035291
loop_
_publ_author_name
'Evans, Daniel A.'
'Lee, Lucia Myongwon'
'Vargas-Baca, Ignacio'
'Cowley, Alan H.'

_publ_section_title
;
 Photophysical tuning of the aggregation-induced emission of a series of
 para-substituted aryl bis(imino)acenaphthene zinc complexes.
;
_journal_issue 26
_journal_name_full 'Dalton transactions (Cambridge, England : 2003)'
_journal_page_first 11984
_journal_page_last 11996
_journal_paper_doi 10.1039/c5dt01529d
_journal_volume 44
_journal_year 2015
_chemical_formula_moiety 'C26 H20 Cl2 N2 O2 Zn, C H2 Cl2'
_chemical_formula_sum 'C27 H22 Cl4 N2 O2 Zn'
_chemical_formula_weight 613.63
_space_group_crystal_system monoclinic
_space_group_IT_number 14
_space_group_name_Hall '-P 2ybc'
_space_group_name_H-M_alt 'P 1 21/c 1'
_symmetry_space_group_name_Hall '-P 2ybc'
_symmetry_space_group_name_H-M 'P 1 21/c 1'
_atom_sites_solution_hydrogens geom
_audit_creation_method SHELXL-2014/7
_audit_update_record
;
2015-04-22 deposited with the CCDC.
2015-06-02 downloaded from the CCDC.
;
_cell_angle_alpha 90
_cell_angle_beta 111.446(4)
_cell_angle_gamma 90
_cell_formula_units_Z 4
_cell_length_a 13.840(5)
_cell_length_b 11.647(4)
_cell_length_c 17.844(6)
_cell_measurement_reflns_used 3112
_cell_measurement_temperature 153(2)
_cell_measurement_theta_max 31.8787
_cell_measurement_theta_min 2.3581
_cell_volume 2677.2(16)
_computing_cell_refinement 'CrystalClear (Rigaku Inc., 2008)'
_computing_data_collection 'CrystalClear (Rigaku Inc., 2008)'
_computing_data_reduction 'CrystalClear (Rigaku Inc., 2008)'
_computing_molecular_graphics 'XP SHELXTL/PC, Siemens Analytical'
_computing_structure_refinement 'XL SHELXTL/PC, Siemens Analytical'
_computing_structure_solution
;

SIR97 - Altomare A., Burla M.C., Camalli M., Cascarano G.L., Giacovazzo C., 
Guagliardi A., Moliterni A.G.G., Polidori G.,Spagna R.
;
_diffrn_ambient_temperature 153(2)
_diffrn_measured_fraction_theta_full 0.998
_diffrn_measured_fraction_theta_max 0.998
_diffrn_measurement_device_type 'Rigaku SCX-Mini Mercury CCD'
_diffrn_measurement_method \w-scans
_diffrn_radiation_source 'fine-focus sealed tube'
_diffrn_radiation_type MoK\a
_diffrn_radiation_wavelength 0.71073
_diffrn_reflns_av_R_equivalents 0.0522
_diffrn_reflns_av_unetI/netI 0.0496
_diffrn_reflns_laue_measured_fraction_full 0.998
_diffrn_reflns_laue_measured_fraction_max 0.998
_diffrn_reflns_limit_h_max 17
_diffrn_reflns_limit_h_min -17
_diffrn_reflns_limit_k_max 15
_diffrn_reflns_limit_k_min -13
_diffrn_reflns_limit_l_max 23
_diffrn_reflns_limit_l_min -22
_diffrn_reflns_number 20087
_diffrn_reflns_point_group_measured_fraction_full 0.998
_diffrn_reflns_point_group_measured_fraction_max 0.998
_diffrn_reflns_theta_full 25.242
_diffrn_reflns_theta_max 27.474
_diffrn_reflns_theta_min 2.136
_exptl_absorpt_coefficient_mu 1.345
_exptl_absorpt_correction_T_max 1.0000
_exptl_absorpt_correction_T_min 0.5110
_exptl_absorpt_correction_type multi-scan
_exptl_absorpt_process_details
;
Abscor. T. Higashi. (2001). Rigaku Corp. Tokyo, Japan
;
_exptl_crystal_colour red
_exptl_crystal_density_diffrn 1.522
_exptl_crystal_description prism
_exptl_crystal_F_000 1248
_exptl_crystal_size_max 0.140
_exptl_crystal_size_mid 0.090
_exptl_crystal_size_min 0.070
_refine_diff_density_max 0.688
_refine_diff_density_min -0.649
_refine_diff_density_rms 0.085
_refine_ls_extinction_method none
_refine_ls_goodness_of_fit_ref 1.045
_refine_ls_hydrogen_treatment constr
_refine_ls_matrix_type full
_refine_ls_number_parameters 327
_refine_ls_number_reflns 6116
_refine_ls_number_restraints 0
_refine_ls_restrained_S_all 1.045
_refine_ls_R_factor_all 0.0389
_refine_ls_R_factor_gt 0.0348
_refine_ls_shift/su_max 0.001
_refine_ls_shift/su_mean 0.000
_refine_ls_structure_factor_coef Fsqd
_refine_ls_weighting_details 'w=1/[\s^2^(Fo^2^)+(0.0434P)^2^] where P=(Fo^2^+2Fc^2^)/3'
_refine_ls_weighting_scheme calc
_refine_ls_wR_factor_gt 0.0889
_refine_ls_wR_factor_ref 0.0918
_reflns_Friedel_coverage 0.000
_reflns_number_gt 5430
_reflns_number_total 6116
_reflns_threshold_expression 'I > 2\s(I)'
_cod_data_source_file c5dt01529d2.cif
_cod_data_source_block shelxl
_cod_depositor_comments 'Adding full bibliography for 7035288--7035302.cif.'
_cod_original_cell_volume 2677.2(15)
_cod_database_code 7035291
_shelx_shelxl_version_number 2014/7
_shelx_space_group_comment
;
The symmetry employed for this shelxl refinement is uniquely defined
by the following loop, which should always be used as a source of
symmetry information in preference to the above space-group names.
They are only intended as comments.
;
_shelx_estimated_absorpt_t_min 0.834
_shelx_estimated_absorpt_t_max 0.912

loop_
_space_group_symop_operation_xyz
'x, y, z'
'-x, y+1/2, -z+1/2'
'-x, -y, -z'
'x, -y-1/2, z-1/2'

loop_
_atom_site_label
_atom_site_type_symbol
_atom_site_fract_x
_atom_site_fract_y
_atom_site_fract_z
_atom_site_U_iso_or_equiv
_atom_site_adp_type
_atom_site_occupancy
_atom_site_site_symmetry_order
_atom_site_calc_flag
_atom_site_refinement_flags_posn
_atom_site_refinement_flags_adp
C1 C 0.44986(13) 0.26018(16) 0.51104(10) 0.0142(4) Uani 1 1 d . .
C2 C 0.47001(13) 0.34644(16) 0.57522(10) 0.0139(4) Uani 1 1 d . .
C3 C 0.41692(14) 0.38574(16) 0.62228(11) 0.0162(4) Uani 1 1 d . .
H3 H 0.3538 0.3503 0.6194 0.019 Uiso 1 1 calc R U
C4 C 0.45777(15) 0.47964(16) 0.67487(11) 0.0175(4) Uani 1 1 d . .
H4 H 0.4215 0.5063 0.7075 0.021 Uiso 1 1 calc R U
C5 C 0.54882(15) 0.53350(16) 0.67996(11) 0.0175(4) Uani 1 1 d . .
H5 H 0.5744 0.5957 0.7163 0.021 Uiso 1 1 calc R U
C6 C 0.60467(14) 0.49693(17) 0.63151(11) 0.0158(4) Uani 1 1 d . .
C7 C 0.56325(14) 0.40269(16) 0.58039(10) 0.0142(4) Uani 1 1 d . .
C8 C 0.69633(14) 0.54730(17) 0.62798(11) 0.0180(4) Uani 1 1 d . .
H8 H 0.7282 0.6097 0.6625 0.022 Uiso 1 1 calc R U
C9 C 0.73928(15) 0.50591(17) 0.57457(11) 0.0189(4) Uani 1 1 d . .
H9 H 0.7997 0.5420 0.5724 0.023 Uiso 1 1 calc R U
C10 C 0.69672(14) 0.41207(17) 0.52318(11) 0.0171(4) Uani 1 1 d . .
H10 H 0.7277 0.3856 0.4869 0.021 Uiso 1 1 calc R U
C11 C 0.60890(14) 0.35927(16) 0.52665(10) 0.0140(3) Uani 1 1 d . .
C12 C 0.53894(13) 0.26729(15) 0.48084(10) 0.0133(4) Uani 1 1 d . .
C13 C 0.29236(14) 0.16639(16) 0.50060(11) 0.0149(4) Uani 1 1 d . .
C14 C 0.19189(14) 0.16257(18) 0.44340(11) 0.0189(4) Uani 1 1 d . .
H14 H 0.1802 0.1748 0.3881 0.023 Uiso 1 1 calc R U
C15 C 0.10914(14) 0.14087(19) 0.46738(12) 0.0225(4) Uani 1 1 d . .
H15 H 0.0403 0.1408 0.4288 0.027 Uiso 1 1 calc R U
C16 C 0.12687(15) 0.11918(16) 0.54814(12) 0.0187(4) Uani 1 1 d . .
C17 C 0.22747(15) 0.11573(16) 0.60452(11) 0.0172(4) Uani 1 1 d . .
H17 H 0.2397 0.0972 0.6591 0.021 Uiso 1 1 calc R U
C18 C 0.31011(14) 0.13971(16) 0.58042(11) 0.0164(4) Uani 1 1 d . .
H18 H 0.3791 0.1378 0.6187 0.020 Uiso 1 1 calc R U
C19 C 0.05311(17) 0.0957(2) 0.64956(13) 0.0279(5) Uani 1 1 d . .
H19A H 0.0945 0.0278 0.6740 0.042 Uiso 1 1 calc R U
H19B H -0.0150 0.0904 0.6545 0.042 Uiso 1 1 calc R U
H19C H 0.0890 0.1649 0.6773 0.042 Uiso 1 1 calc R U
C20 C 0.62162(13) 0.19844(16) 0.39495(11) 0.0144(4) Uani 1 1 d . .
C21 C 0.60286(14) 0.22020(16) 0.31442(11) 0.0163(4) Uani 1 1 d . .
H21 H 0.5340 0.2336 0.2780 0.020 Uiso 1 1 calc R U
C22 C 0.68520(14) 0.22248(17) 0.28693(11) 0.0178(4) Uani 1 1 d . .
H22 H 0.6730 0.2392 0.2321 0.021 Uiso 1 1 calc R U
C23 C 0.78519(14) 0.20002(16) 0.34054(11) 0.0173(4) Uani 1 1 d . .
C24 C 0.80322(14) 0.17262(17) 0.42066(11) 0.0184(4) Uani 1 1 d . .
H24 H 0.8714 0.1546 0.4565 0.022 Uiso 1 1 calc R U
C25 C 0.72149(14) 0.17171(16) 0.44789(11) 0.0171(4) Uani 1 1 d . .
H25 H 0.7334 0.1530 0.5024 0.020 Uiso 1 1 calc R U
C26 C 0.85623(17) 0.2298(2) 0.23784(13) 0.0277(5) Uani 1 1 d . .
H26A H 0.8120 0.1711 0.2022 0.041 Uiso 1 1 calc R U
H26B H 0.9235 0.2317 0.2312 0.041 Uiso 1 1 calc R U
H26C H 0.8226 0.3050 0.2240 0.041 Uiso 1 1 calc R U
C27 C 0.11384(18) -0.0115(2) 0.13258(15) 0.0319(5) Uani 1 1 d . .
H27A H 0.0985 -0.0879 0.1065 0.038 Uiso 1 1 calc R U
H27B H 0.1848 -0.0141 0.1740 0.038 Uiso 1 1 calc R U
N1 N 0.37599(11) 0.19020(13) 0.47446(9) 0.0134(3) Uani 1 1 d . .
N2 N 0.53647(11) 0.20147(13) 0.42237(9) 0.0145(3) Uani 1 1 d . .
O1 O 0.03975(11) 0.10166(13) 0.56593(9) 0.0253(3) Uani 1 1 d . .
O2 O 0.87172(10) 0.20269(13) 0.31991(8) 0.0237(3) Uani 1 1 d . .
Cl1 Cl 0.39624(4) -0.07665(5) 0.37659(3) 0.02424(12) Uani 1 1 d . .
Cl2 Cl 0.29396(4) 0.18813(4) 0.26101(3) 0.01944(11) Uani 1 1 d . .
Cl3 Cl 0.02433(5) 0.01757(7) 0.17930(5) 0.05146(19) Uani 1 1 d . .
Cl4 Cl 0.10930(5) 0.09283(5) 0.05991(4) 0.03995(16) Uani 1 1 d . .
Zn1 Zn 0.39682(2) 0.11224(2) 0.37705(2) 0.01364(8) Uani 1 1 d . .

loop_
_atom_site_aniso_label
_atom_site_aniso_U_11
_atom_site_aniso_U_22
_atom_site_aniso_U_33
_atom_site_aniso_U_23
_atom_site_aniso_U_13
_atom_site_aniso_U_12
C1 0.0122(8) 0.0163(9) 0.0136(8) 0.0025(7) 0.0043(7) 0.0026(7)
C2 0.0142(8) 0.0129(9) 0.0126(8) 0.0016(7) 0.0028(7) 0.0014(7)
C3 0.0148(9) 0.0171(10) 0.0166(9) 0.0029(7) 0.0056(7) 0.0007(7)
C4 0.0206(9) 0.0182(10) 0.0145(9) -0.0004(7) 0.0072(8) 0.0040(8)
C5 0.0214(9) 0.0141(9) 0.0147(9) -0.0012(7) 0.0038(7) 0.0014(8)
C6 0.0149(9) 0.0146(9) 0.0150(9) 0.0024(7) 0.0018(7) 0.0021(7)
C7 0.0135(8) 0.0149(9) 0.0121(8) 0.0036(7) 0.0021(7) 0.0034(7)
C8 0.0170(9) 0.0158(9) 0.0177(9) -0.0009(7) 0.0020(7) -0.0016(8)
C9 0.0150(9) 0.0191(10) 0.0207(10) 0.0038(8) 0.0041(8) -0.0008(7)
C10 0.0144(9) 0.0183(10) 0.0187(9) 0.0032(7) 0.0061(7) 0.0019(8)
C11 0.0129(8) 0.0141(9) 0.0133(8) 0.0015(7) 0.0027(7) 0.0013(7)
C12 0.0112(8) 0.0137(9) 0.0146(8) 0.0037(7) 0.0041(7) 0.0014(7)
C13 0.0141(8) 0.0152(9) 0.0170(9) -0.0026(7) 0.0078(7) -0.0019(7)
C14 0.0144(9) 0.0264(11) 0.0147(9) -0.0019(8) 0.0040(7) -0.0021(8)
C15 0.0114(9) 0.0315(12) 0.0220(10) -0.0020(9) 0.0030(8) -0.0026(8)
C16 0.0172(9) 0.0186(10) 0.0236(10) -0.0037(7) 0.0115(8) -0.0036(7)
C17 0.0196(9) 0.0177(10) 0.0156(9) -0.0022(7) 0.0082(7) -0.0033(7)
C18 0.0140(9) 0.0165(9) 0.0177(9) -0.0007(7) 0.0046(7) -0.0004(7)
C19 0.0269(11) 0.0370(13) 0.0274(11) -0.0025(9) 0.0188(9) -0.0039(9)
C20 0.0127(8) 0.0136(9) 0.0174(9) -0.0028(7) 0.0061(7) -0.0020(7)
C21 0.0134(8) 0.0178(10) 0.0166(9) -0.0035(7) 0.0041(7) 0.0005(7)
C22 0.0193(9) 0.0189(10) 0.0175(9) -0.0023(8) 0.0096(7) -0.0006(8)
C23 0.0155(9) 0.0153(9) 0.0244(10) -0.0021(8) 0.0114(8) -0.0006(7)
C24 0.0127(8) 0.0189(10) 0.0221(9) 0.0016(8) 0.0045(7) 0.0018(7)
C25 0.0176(9) 0.0173(10) 0.0170(9) 0.0006(7) 0.0071(7) 0.0005(7)
C26 0.0273(11) 0.0350(13) 0.0282(11) -0.0020(9) 0.0191(9) -0.0034(9)
C27 0.0279(12) 0.0285(13) 0.0411(13) 0.0023(10) 0.0147(11) 0.0000(9)
N1 0.0105(7) 0.0161(8) 0.0131(7) 0.0008(6) 0.0037(6) 0.0015(6)
N2 0.0116(7) 0.0161(8) 0.0158(7) -0.0004(6) 0.0051(6) -0.0006(6)
O1 0.0173(7) 0.0375(9) 0.0250(8) -0.0045(6) 0.0123(6) -0.0065(6)
O2 0.0169(7) 0.0317(8) 0.0275(7) 0.0005(6) 0.0140(6) 0.0011(6)
Cl1 0.0288(3) 0.0150(3) 0.0237(3) 0.00022(18) 0.0035(2) 0.00107(19)
Cl2 0.0216(2) 0.0195(2) 0.0143(2) 0.00106(17) 0.00309(17) 0.00206(18)
Cl3 0.0348(3) 0.0713(5) 0.0567(4) 0.0059(4) 0.0267(3) 0.0032(3)
Cl4 0.0441(4) 0.0394(3) 0.0325(3) 0.0004(3) 0.0093(3) -0.0157(3)
Zn1 0.01259(12) 0.01469(14) 0.01312(12) -0.00128(7) 0.00409(9) -0.00064(8)

loop_
_atom_type_symbol
_atom_type_description
_atom_type_scat_dispersion_real
_atom_type_scat_dispersion_imag
_atom_type_scat_source
C C 0.0033 0.0016 'International Tables Vol C Tables 4.2.6.8 and 6.1.1.4'
H H 0.0000 0.0000 'International Tables Vol C Tables 4.2.6.8 and 6.1.1.4'
N N 0.0061 0.0033 'International Tables Vol C Tables 4.2.6.8 and 6.1.1.4'
O O 0.0106 0.0060 'International Tables Vol C Tables 4.2.6.8 and 6.1.1.4'
Cl Cl 0.1484 0.1585 'International Tables Vol C Tables 4.2.6.8 and 6.1.1.4'
Zn Zn 0.2839 1.4301 'International Tables Vol C Tables 4.2.6.8 and 6.1.1.4'

loop_
_geom_angle_atom_site_label_1
_geom_angle_atom_site_label_2
_geom_angle_atom_site_label_3
_geom_angle
N1 C1 C2 135.93(16)
N1 C1 C12 116.96(16)
C2 C1 C12 106.96(15)
C3 C2 C7 118.74(17)
C3 C2 C1 135.09(17)
C7 C2 C1 105.95(15)
C2 C3 C4 119.11(17)
C5 C4 C3 121.85(17)
C4 C5 C6 120.72(18)
C7 C6 C5 116.42(17)
C7 C6 C8 116.87(17)
C5 C6 C8 126.69(18)
C6 C7 C2 123.14(17)
C6 C7 C11 122.59(17)
C2 C7 C11 114.20(16)
C9 C8 C6 120.22(18)
C8 C9 C10 122.44(18)
C11 C10 C9 118.72(17)
C10 C11 C7 119.13(17)
C10 C11 C12 135.05(17)
C7 C11 C12 105.60(15)
N2 C12 C11 134.47(16)
N2 C12 C1 118.16(16)
C11 C12 C1 107.27(15)
C18 C13 C14 119.94(16)
C18 C13 N1 121.27(16)
C14 C13 N1 118.65(16)
C15 C14 C13 119.77(17)
C14 C15 C16 119.99(17)
O1 C16 C17 124.22(18)
O1 C16 C15 115.44(17)
C17 C16 C15 120.34(17)
C16 C17 C18 119.40(17)
C13 C18 C17 120.34(17)
C21 C20 C25 120.41(16)
C21 C20 N2 118.93(15)
C25 C20 N2 120.65(16)
C20 C21 C22 120.00(17)
C23 C22 C21 119.35(17)
O2 C23 C22 123.84(17)
O2 C23 C24 115.61(16)
C22 C23 C24 120.55(16)
C25 C24 C23 119.88(17)
C24 C25 C20 119.68(17)
Cl3 C27 Cl4 111.94(13)
C1 N1 C13 123.27(15)
C1 N1 Zn1 112.06(12)
C13 N1 Zn1 124.62(12)
C12 N2 C20 120.74(15)
C12 N2 Zn1 111.03(12)
C20 N2 Zn1 128.21(12)
C16 O1 C19 117.26(16)
C23 O2 C26 117.26(15)
N1 Zn1 N2 81.34(6)
N1 Zn1 Cl1 116.09(5)
N2 Zn1 Cl1 120.18(5)
N1 Zn1 Cl2 111.65(5)
N2 Zn1 Cl2 110.55(5)
Cl1 Zn1 Cl2 113.20(2)

loop_
_geom_bond_atom_site_label_1
_geom_bond_atom_site_label_2
_geom_bond_distance
C1 N1 1.284(2)
C1 C2 1.471(2)
C1 C12 1.518(2)
C2 C3 1.380(2)
C2 C7 1.420(3)
C3 C4 1.417(3)
C4 C5 1.381(3)
C5 C6 1.419(3)
C6 C7 1.408(3)
C6 C8 1.420(3)
C7 C11 1.421(2)
C8 C9 1.381(3)
C9 C10 1.410(3)
C10 C11 1.383(3)
C11 C12 1.475(3)
C12 N2 1.285(2)
C13 C18 1.389(3)
C13 C14 1.393(2)
C13 N1 1.424(2)
C14 C15 1.384(3)
C15 C16 1.394(3)
C16 O1 1.370(2)
C16 C17 1.388(3)
C17 C18 1.389(3)
C19 O1 1.437(2)
C20 C21 1.387(3)
C20 C25 1.395(3)
C20 N2 1.432(2)
C21 C22 1.396(2)
C22 C23 1.390(3)
C23 O2 1.376(2)
C23 C24 1.395(3)
C24 C25 1.385(3)
C26 O2 1.435(2)
C27 Cl3 1.761(2)
C27 Cl4 1.762(2)
N1 Zn1 2.0725(16)
N2 Zn1 2.0800(16)
Cl1 Zn1 2.2000(9)
Cl2 Zn1 2.2225(7)

loop_
_geom_torsion_atom_site_label_1
_geom_torsion_atom_site_label_2
_geom_torsion_atom_site_label_3
_geom_torsion_atom_site_label_4
_geom_torsion
N1 C1 C2 C3 0.6(4)
C12 C1 C2 C3 175.8(2)
N1 C1 C2 C7 -173.6(2)
C12 C1 C2 C7 1.65(19)
C7 C2 C3 C4 -0.9(3)
C1 C2 C3 C4 -174.49(19)
C2 C3 C4 C5 0.5(3)
C3 C4 C5 C6 0.6(3)
C4 C5 C6 C7 -1.3(3)
C4 C5 C6 C8 177.06(18)
C5 C6 C7 C2 0.9(3)
C8 C6 C7 C2 -177.60(16)
C5 C6 C7 C11 177.85(17)
C8 C6 C7 C11 -0.7(3)
C3 C2 C7 C6 0.1(3)
C1 C2 C7 C6 175.47(16)
C3 C2 C7 C11 -177.01(16)
C1 C2 C7 C11 -1.7(2)
C7 C6 C8 C9 1.8(3)
C5 C6 C8 C9 -176.55(19)
C6 C8 C9 C10 -1.4(3)
C8 C9 C10 C11 -0.2(3)
C9 C10 C11 C7 1.4(3)
C9 C10 C11 C12 174.95(19)
C6 C7 C11 C10 -0.9(3)
C2 C7 C11 C10 176.26(16)
C6 C7 C11 C12 -176.21(16)
C2 C7 C11 C12 1.0(2)
C10 C11 C12 N2 2.1(4)
C7 C11 C12 N2 176.2(2)
C10 C11 C12 C1 -174.0(2)
C7 C11 C12 C1 0.15(19)
N1 C1 C12 N2 -1.7(2)
C2 C1 C12 N2 -177.97(16)
N1 C1 C12 C11 175.14(15)
C2 C1 C12 C11 -1.13(19)
C18 C13 C14 C15 5.0(3)
N1 C13 C14 C15 -179.28(18)
C13 C14 C15 C16 -2.1(3)
C14 C15 C16 O1 178.39(18)
C14 C15 C16 C17 -2.0(3)
O1 C16 C17 C18 -177.23(18)
C15 C16 C17 C18 3.2(3)
C14 C13 C18 C17 -3.8(3)
N1 C13 C18 C17 -179.41(17)
C16 C17 C18 C13 -0.3(3)
C25 C20 C21 C22 -4.0(3)
N2 C20 C21 C22 177.33(17)
C20 C21 C22 C23 1.6(3)
C21 C22 C23 O2 -178.48(18)
C21 C22 C23 C24 1.6(3)
O2 C23 C24 C25 177.76(17)
C22 C23 C24 C25 -2.3(3)
C23 C24 C25 C20 -0.1(3)
C21 C20 C25 C24 3.3(3)
N2 C20 C25 C24 -178.07(17)
C2 C1 N1 C13 -11.2(3)
C12 C1 N1 C13 173.95(15)
C2 C1 N1 Zn1 171.25(18)
C12 C1 N1 Zn1 -3.62(19)
C18 C13 N1 C1 -48.5(3)
C14 C13 N1 C1 135.81(19)
C18 C13 N1 Zn1 128.76(16)
C14 C13 N1 Zn1 -46.9(2)
C11 C12 N2 C20 8.6(3)
C1 C12 N2 C20 -175.61(15)
C11 C12 N2 Zn1 -169.82(17)
C1 C12 N2 Zn1 6.0(2)
C21 C20 N2 C12 -124.33(19)
C25 C20 N2 C12 57.0(3)
C21 C20 N2 Zn1 53.8(2)
C25 C20 N2 Zn1 -124.86(16)
C17 C16 O1 C19 9.2(3)
C15 C16 O1 C19 -171.16(18)
C22 C23 O2 C26 -0.4(3)
C24 C23 O2 C26 179.57(18)
